data_2221483
loop_
_publ_author_name
'Hou, Jin-Long'

_publ_section_title
;
 <i>N</i>'-(3-Bromo-5-chloro-2-hydroxybenzylidene)-2-methoxybenzohydrazide
;
_journal_coeditor_code RZ2301
_journal_issue 4
_journal_name_full 'Acta Crystallographica Section E'
_journal_page_first o851
_journal_paper_doi 10.1107/S1600536809010198
_journal_volume 65
_journal_year 2009
_chemical_formula_iupac 'C15 H12 Br Cl N2 O3'
_chemical_formula_moiety 'C15 H12 Br Cl N2 O3'
_chemical_formula_sum 'C15 H12 Br Cl N2 O3'
_chemical_formula_weight 383.63
_chemical_name_systematic
;
<i>N</i>'-(3-Bromo-5-chloro-2-hydroxybenzylidene)-2-methoxybenzohydrazide
;
_space_group_IT_number 9
_symmetry_cell_setting monoclinic
_symmetry_space_group_name_Hall 'C -2yc'
_symmetry_space_group_name_H-M 'C 1 c 1'
_atom_sites_solution_hydrogens geom
_atom_sites_solution_primary direct
_atom_sites_solution_secondary difmap
_audit_creation_method SHELXL-97
_cell_angle_alpha 90.00
_cell_angle_beta 96.027(3)
_cell_angle_gamma 90.00
_cell_formula_units_Z 4
_cell_length_a 10.8830(10)
_cell_length_b 12.863(2)
_cell_length_c 10.9500(10)
_cell_measurement_reflns_used 1920
_cell_measurement_temperature 298(2)
_cell_measurement_theta_max 25.0
_cell_measurement_theta_min 2.4
_cell_volume 1524.4(3)
_computing_cell_refinement 'SAINT (Bruker, 1998)'
_computing_data_collection 'SMART (Bruker, 1998)'
_computing_data_reduction 'SAINT (Bruker, 1998)'
_computing_molecular_graphics 'SHELXTL (Sheldrick, 2008)'
_computing_publication_material 'SHELXTL (Sheldrick, 2008)'
_computing_structure_refinement 'SHELXL97 (Sheldrick, 2008)'
_computing_structure_solution 'SHELXS97 (Sheldrick, 2008)'
_diffrn_ambient_temperature 298(2)
_diffrn_measured_fraction_theta_full 0.989
_diffrn_measured_fraction_theta_max 0.989
_diffrn_measurement_device_type 'Bruker SMART 1000 CCD area-detector'
_diffrn_measurement_method \w
_diffrn_radiation_monochromator graphite
_diffrn_radiation_source 'fine-focus sealed tube'
_diffrn_radiation_type MoK\a
_diffrn_radiation_wavelength 0.71073
_diffrn_reflns_av_R_equivalents 0.0275
_diffrn_reflns_av_sigmaI/netI 0.0597
_diffrn_reflns_limit_h_max 12
_diffrn_reflns_limit_h_min -13
_diffrn_reflns_limit_k_max 16
_diffrn_reflns_limit_k_min -16
_diffrn_reflns_limit_l_max 13
_diffrn_reflns_limit_l_min -13
_diffrn_reflns_number 4397
_diffrn_reflns_theta_full 26.99
_diffrn_reflns_theta_max 26.99
_diffrn_reflns_theta_min 2.46
_exptl_absorpt_coefficient_mu 2.885
_exptl_absorpt_correction_T_max 0.746
_exptl_absorpt_correction_T_min 0.709
_exptl_absorpt_correction_type multi-scan
_exptl_absorpt_process_details '(SADABS; Sheldrick, 1996)'
_exptl_crystal_colour yellow
_exptl_crystal_density_diffrn 1.672
_exptl_crystal_density_method 'not measured'
_exptl_crystal_description block
_exptl_crystal_F_000 768
_exptl_crystal_size_max 0.12
_exptl_crystal_size_mid 0.12
_exptl_crystal_size_min 0.10
_refine_diff_density_max 0.323
_refine_diff_density_min -0.278
_refine_ls_abs_structure_details 'Flack (1983), 671 Friedel pairs'
_refine_ls_abs_structure_Flack 0.068(12)
_refine_ls_extinction_method none
_refine_ls_goodness_of_fit_ref 1.020
_refine_ls_hydrogen_treatment mixed
_refine_ls_matrix_type full
_refine_ls_number_parameters 205
_refine_ls_number_reflns 2323
_refine_ls_number_restraints 3
_refine_ls_restrained_S_all 1.019
_refine_ls_R_factor_all 0.0456
_refine_ls_R_factor_gt 0.0326
_refine_ls_shift/esd_max 0.000
_refine_ls_shift/su_max_lt 0.001
_refine_ls_shift/su_mean 0.000
_refine_ls_structure_factor_coef Fsqd
_refine_ls_weighting_details 'calc w=1/[\s^2^(Fo^2^)+(0.0041P)^2^] where P=(Fo^2^+2Fc^2^)/3'
_refine_ls_weighting_scheme calc
_refine_ls_wR_factor_gt 0.0581
_refine_ls_wR_factor_ref 0.0615
_reflns_number_gt 1906
_reflns_number_total 2323
_reflns_threshold_expression I>2\s(I)
_cod_data_source_file rz2301.cif
_cod_data_source_block I
_cod_depositor_comments
;
The following automatic conversions were performed:
'_symmetry_cell_setting' value 'Monoclinic' changed to 'monoclinic'
according to '/home/saulius/struct/CIF-dictionaries/cif_core.dic'
dictionary named 'cif_core.dic' version 2.4.1 from 2010-06-29.

Automatic conversion script
Id: cif_fix_enum 1527 2010-12-29 10:47:43Z saulius 

The following automatic conversions were performed:

'_symmetry_cell_setting' value 'Monoclinic' changed to 'monoclinic'
according to /home/saulius/struct/CIF-dictionaries/cif_core.dic
dictionary named 'cif_core.dic' version 2.4.1 from 2010-06-29.

Automatic conversion script
Id: cif_fix_values 1715 2011-07-08 13:25:40Z adriana 
;
_cod_original_sg_symbol_H-M 'C c'
_cod_database_code 2221483
_cod_database_fobs_code 2221483

loop_
_symmetry_equiv_pos_as_xyz
'x, y, z'
'x, -y, z+1/2'
'x+1/2, y+1/2, z'
'x+1/2, -y+1/2, z+1/2'

loop_
_atom_site_type_symbol
_atom_site_label
_atom_site_fract_x
_atom_site_fract_y
_atom_site_fract_z
_atom_site_U_iso_or_equiv
_atom_site_adp_type
_atom_site_calc_flag
_atom_site_refinement_flags
_atom_site_occupancy
_atom_site_disorder_assembly
_atom_site_disorder_group
Br Br1 0.87674(5) 1.27290(3) 0.55418(4) 0.05914(15) Uani d . 1 . .
Cl Cl1 0.79439(11) 1.45929(8) 0.10011(11) 0.0630(3) Uani d . 1 . .
O O3 0.5131(3) 0.7894(2) -0.0042(3) 0.0538(9) Uani d . 1 . .
O O2 0.6516(3) 0.8295(2) 0.3590(3) 0.0546(9) Uani d . 1 . .
C C8 0.6188(3) 0.8209(3) 0.2494(4) 0.0396(9) Uani d . 1 . .
N N2 0.6245(3) 0.9033(2) 0.1728(3) 0.0418(8) Uani d D 1 . .
N N1 0.6674(3) 0.9949(2) 0.2236(3) 0.0392(7) Uani d . 1 . .
O O1 0.7599(3) 1.09258(19) 0.4140(2) 0.0444(6) Uani d . 1 . .
H H1 0.7332 1.0421 0.3738 0.067 Uiso calc R 1 . .
C C7 0.6737(3) 1.0742(3) 0.1564(4) 0.0415(9) Uani d . 1 . .
H H7 0.6477 1.0713 0.0728 0.050 Uiso calc R 1 . .
C C2 0.7652(3) 1.1748(3) 0.3396(3) 0.0344(8) Uani d . 1 . .
C C6 0.7306(4) 1.2597(3) 0.1403(5) 0.0390(11) Uani d . 1 . .
H H6 0.7025 1.2577 0.0571 0.047 Uiso calc R 1 . .
C C9 0.5699(4) 0.7207(3) 0.1948(4) 0.0383(9) Uani d . 1 . .
C C1 0.7228(3) 1.1710(3) 0.2134(3) 0.0370(9) Uani d . 1 . .
C C5 0.7799(3) 1.3492(3) 0.1920(4) 0.0447(10) Uani d . 1 . .
C C3 0.8145(3) 1.2676(3) 0.3864(4) 0.0420(9) Uani d . 1 . .
C C4 0.8216(4) 1.3547(3) 0.3147(4) 0.0444(10) Uani d . 1 . .
H H4 0.8541 1.4163 0.3487 0.053 Uiso calc R 1 . .
C C10 0.5176(3) 0.7058(3) 0.0733(4) 0.0433(10) Uani d . 1 . .
C C11 0.4706(4) 0.6082(3) 0.0378(4) 0.0528(11) Uani d . 1 . .
H H11 0.4330 0.5987 -0.0417 0.063 Uiso calc R 1 . .
C C15 0.4532(5) 0.7794(4) -0.1255(4) 0.0696(15) Uani d . 1 . .
H H15A 0.3678 0.7624 -0.1219 0.104 Uiso calc R 1 . .
H H15B 0.4922 0.7252 -0.1678 0.104 Uiso calc R 1 . .
H H15C 0.4593 0.8438 -0.1687 0.104 Uiso calc R 1 . .
C C14 0.5754(4) 0.6344(4) 0.2755(4) 0.0486(12) Uani d . 1 . .
H H14 0.6094 0.6422 0.3565 0.058 Uiso calc R 1 . .
C C13 0.5317(4) 0.5407(4) 0.2359(5) 0.0645(13) Uani d . 1 . .
H H13 0.5374 0.4845 0.2896 0.077 Uiso calc R 1 . .
C C12 0.4787(4) 0.5271(4) 0.1169(5) 0.0661(13) Uani d . 1 . .
H H12 0.4485 0.4622 0.0911 0.079 Uiso calc R 1 . .
H H2 0.597(4) 0.897(4) 0.0932(14) 0.080 Uiso d D 1 . .

loop_
_atom_site_aniso_label
_atom_site_aniso_U_11
_atom_site_aniso_U_22
_atom_site_aniso_U_33
_atom_site_aniso_U_12
_atom_site_aniso_U_13
_atom_site_aniso_U_23
Br1 0.0772(3) 0.0527(2) 0.0443(2) -0.0058(3) -0.00881(19) -0.0139(3)
Cl1 0.0775(8) 0.0393(6) 0.0743(8) 0.0053(5) 0.0180(6) 0.0199(6)
O3 0.066(2) 0.059(2) 0.0339(18) -0.0160(16) -0.0040(16) -0.0048(16)
O2 0.080(2) 0.049(2) 0.0320(18) -0.0123(16) -0.0084(16) -0.0009(14)
C8 0.041(2) 0.038(2) 0.040(2) 0.0012(17) 0.0042(18) -0.0006(19)
N2 0.058(2) 0.0367(19) 0.0294(17) -0.0104(15) -0.0027(15) -0.0052(15)
N1 0.0491(18) 0.0338(18) 0.0338(17) -0.0084(14) 0.0003(14) -0.0040(14)
O1 0.0669(17) 0.0337(16) 0.0304(14) -0.0053(13) -0.0056(13) -0.0023(12)
C7 0.049(2) 0.044(2) 0.031(2) 0.0010(18) -0.0001(17) -0.0006(18)
C2 0.041(2) 0.028(2) 0.034(2) 0.0049(15) 0.0012(17) -0.0020(16)
C6 0.042(2) 0.037(3) 0.038(3) 0.0041(18) 0.0027(19) 0.0063(18)
C9 0.040(2) 0.036(2) 0.041(2) -0.0012(16) 0.0115(18) -0.0041(18)
C1 0.0378(19) 0.037(2) 0.036(2) 0.0046(17) 0.0020(17) -0.0033(17)
C5 0.045(2) 0.031(2) 0.059(3) 0.0068(18) 0.013(2) 0.006(2)
C3 0.045(2) 0.045(2) 0.035(2) 0.0050(18) -0.0012(18) -0.0095(19)
C4 0.050(2) 0.029(2) 0.055(3) 0.0033(16) 0.008(2) -0.0042(18)
C10 0.038(2) 0.050(3) 0.043(2) -0.0062(17) 0.0095(18) -0.0154(19)
C11 0.053(3) 0.052(3) 0.055(3) -0.015(2) 0.012(2) -0.018(2)
C15 0.073(3) 0.089(4) 0.044(3) -0.023(3) -0.005(2) -0.011(3)
C14 0.045(2) 0.052(3) 0.049(3) -0.006(2) 0.008(2) -0.010(2)
C13 0.071(3) 0.043(3) 0.083(4) -0.004(2) 0.025(3) 0.012(3)
C12 0.067(3) 0.044(3) 0.090(4) -0.014(2) 0.020(3) -0.018(3)

loop_
_atom_type_symbol
_atom_type_description
_atom_type_scat_dispersion_real
_atom_type_scat_dispersion_imag
_atom_type_scat_source
C C 0.0033 0.0016 'International Tables Vol C Tables 4.2.6.8 and 6.1.1.4'
H H 0.0000 0.0000 'International Tables Vol C Tables 4.2.6.8 and 6.1.1.4'
Br Br -0.2901 2.4595 'International Tables Vol C Tables 4.2.6.8 and 6.1.1.4'
Cl Cl 0.1484 0.1585 'International Tables Vol C Tables 4.2.6.8 and 6.1.1.4'
N N 0.0061 0.0033 'International Tables Vol C Tables 4.2.6.8 and 6.1.1.4'
O O 0.0106 0.0060 'International Tables Vol C Tables 4.2.6.8 and 6.1.1.4'

loop_
_geom_angle_atom_site_label_1
_geom_angle_atom_site_label_2
_geom_angle_atom_site_label_3
_geom_angle_site_symmetry_1
_geom_angle_site_symmetry_3
_geom_angle
_geom_angle_publ_flag
C10 O3 C15 . . 119.4(4) ?
O2 C8 N2 . . 120.6(4) ?
O2 C8 C9 . . 121.8(4) ?
N2 C8 C9 . . 117.6(4) ?
C8 N2 N1 . . 117.3(3) ?
C8 N2 H2 . . 120(3) ?
N1 N2 H2 . . 123(3) ?
C7 N1 N2 . . 119.8(3) ?
C2 O1 H1 . . 109.5 ?
N1 C7 C1 . . 118.4(3) ?
N1 C7 H7 . . 120.8 ?
C1 C7 H7 . . 120.8 ?
O1 C2 C3 . . 119.6(3) ?
O1 C2 C1 . . 122.5(3) ?
C3 C2 C1 . . 117.9(3) ?
C5 C6 C1 . . 119.6(4) ?
C5 C6 H6 . . 120.2 ?
C1 C6 H6 . . 120.2 ?
C10 C9 C14 . . 118.1(4) ?
C10 C9 C8 . . 126.1(4) ?
C14 C9 C8 . . 115.9(4) ?
C6 C1 C2 . . 119.8(4) ?
C6 C1 C7 . . 119.3(4) ?
C2 C1 C7 . . 120.9(3) ?
C6 C5 C4 . . 121.5(4) ?
C6 C5 Cl1 . . 119.8(4) ?
C4 C5 Cl1 . . 118.6(3) ?
C4 C3 C2 . . 122.2(4) ?
C4 C3 Br1 . . 119.3(3) ?
C2 C3 Br1 . . 118.5(3) ?
C5 C4 C3 . . 118.9(4) ?
C5 C4 H4 . . 120.5 ?
C3 C4 H4 . . 120.5 ?
O3 C10 C11 . . 123.1(4) ?
O3 C10 C9 . . 117.7(3) ?
C11 C10 C9 . . 119.1(4) ?
C12 C11 C10 . . 121.2(4) ?
C12 C11 H11 . . 119.4 ?
C10 C11 H11 . . 119.4 ?
O3 C15 H15A . . 109.5 ?
O3 C15 H15B . . 109.5 ?
H15A C15 H15B . . 109.5 ?
O3 C15 H15C . . 109.5 ?
H15A C15 H15C . . 109.5 ?
H15B C15 H15C . . 109.5 ?
C13 C14 C9 . . 120.6(4) ?
C13 C14 H14 . . 119.7 ?
C9 C14 H14 . . 119.7 ?
C14 C13 C12 . . 121.0(5) ?
C14 C13 H13 . . 119.5 ?
C12 C13 H13 . . 119.5 ?
C11 C12 C13 . . 119.9(4) ?
C11 C12 H12 . . 120.0 ?
C13 C12 H12 . . 120.0 ?

loop_
_geom_bond_atom_site_label_1
_geom_bond_atom_site_label_2
_geom_bond_site_symmetry_2
_geom_bond_distance
_geom_bond_publ_flag
Br1 C3 . 1.891(4) ?
Cl1 C5 . 1.754(4) ?
O3 C10 . 1.367(5) ?
O3 C15 . 1.423(5) ?
O2 C8 . 1.221(4) ?
C8 N2 . 1.357(5) ?
C8 C9 . 1.494(5) ?
N2 N1 . 1.364(4) ?
N2 H2 . 0.895(10) ?
N1 C7 . 1.265(4) ?
O1 C2 . 1.341(4) ?
O1 H1 . 0.8200 ?
C7 C1 . 1.468(5) ?
C7 H7 . 0.9300 ?
C2 C3 . 1.384(5) ?
C2 C1 . 1.411(5) ?
C6 C5 . 1.367(6) ?
C6 C1 . 1.402(6) ?
C6 H6 . 0.9300 ?
C9 C10 . 1.404(6) ?
C9 C14 . 1.417(6) ?
C5 C4 . 1.374(6) ?
C3 C4 . 1.375(6) ?
C4 H4 . 0.9300 ?
C10 C11 . 1.396(5) ?
C11 C12 . 1.353(7) ?
C11 H11 . 0.9300 ?
C15 H15A . 0.9600 ?
C15 H15B . 0.9600 ?
C15 H15C . 0.9600 ?
C14 C13 . 1.350(6) ?
C14 H14 . 0.9300 ?
C13 C12 . 1.379(7) ?
C13 H13 . 0.9300 ?
C12 H12 . 0.9300 ?

loop_
_geom_hbond_atom_site_label_D
_geom_hbond_atom_site_label_H
_geom_hbond_atom_site_label_A
_geom_hbond_site_symmetry_A
_geom_hbond_distance_DH
_geom_hbond_distance_HA
_geom_hbond_distance_DA
_geom_hbond_angle_DHA
O1 H1 N1 . 0.82 1.83 2.549(4) 146.1
N2 H2 O3 . 0.895(10) 1.92(3) 2.623(4) 134(4)
C6 H6 O2 2_574 0.93 2.45 3.315(6) 154

loop_
_cod_related_entry_id
_cod_related_entry_database
_cod_related_entry_code
1 ChemSpider 24742009
